data_4322488
loop_
_publ_author_name
'Tristram Chivers'
'Andrew Downard'
'Masood Parvez'

_publ_section_title
;
 Entrapment of Lithium Salts by the Lithium Amidinate Li[(nBu)C(NtBu)2]
;
_journal_name_full 'Inorganic Chemistry'
_journal_page_first 4347
_journal_page_last 4353
_journal_paper_doi 10.1021/ic990757v
_journal_volume 38
_journal_year 1999
_chemical_formula_sum 'C30 H63 Li3 N4 O2'
_chemical_formula_weight 532.66
_chemical_name_systematic
; 

 ? 

;
_space_group_IT_number 2
_symmetry_cell_setting triclinic
_symmetry_space_group_name_Hall '-P 1'
_symmetry_space_group_name_H-M 'P -1'
_atom_sites_solution_hydrogens geom
_atom_sites_solution_primary direct
_atom_sites_solution_secondary difmap
_audit_creation_method SHELXL-97
_cell_angle_alpha 94.30(2)
_cell_angle_beta 99.40(2)
_cell_angle_gamma 64.32(2)
_cell_formula_units_Z 2
_cell_length_a 13.142(4)
_cell_length_b 13.239(4)
_cell_length_c 11.425(2)
_cell_measurement_temperature 293(2)
_cell_volume 1767.4(9)
_computing_structure_refinement 'SHELXL-97 (Sheldrick, 1997)'
_computing_structure_solution 'SHELXS-97 (Sheldrick, 1990)'
_diffrn_ambient_temperature 293(2)
_diffrn_measured_fraction_theta_full 0.999
_diffrn_measured_fraction_theta_max 0.999
_diffrn_radiation_monochromator graphite
_diffrn_radiation_source 'fine-focus sealed tube'
_diffrn_radiation_type MoK\a
_diffrn_radiation_wavelength 0.71069
_diffrn_reflns_av_R_equivalents 0.0662
_diffrn_reflns_av_sigmaI/netI 0.1965
_diffrn_reflns_limit_h_max 15
_diffrn_reflns_limit_h_min 0
_diffrn_reflns_limit_k_max 15
_diffrn_reflns_limit_k_min -14
_diffrn_reflns_limit_l_max 13
_diffrn_reflns_limit_l_min -13
_diffrn_reflns_number 6556
_diffrn_reflns_theta_full 25.05
_diffrn_reflns_theta_max 25.05
_diffrn_reflns_theta_min 2.68
_exptl_absorpt_coefficient_mu 0.060
_exptl_crystal_density_diffrn 1.001
_exptl_crystal_density_method 'not measured'
_exptl_crystal_F_000 592
_refine_diff_density_max 0.321
_refine_diff_density_min -0.426
_refine_diff_density_rms 0.047
_refine_ls_extinction_method none
_refine_ls_goodness_of_fit_ref 0.981
_refine_ls_hydrogen_treatment mixed
_refine_ls_matrix_type full
_refine_ls_number_parameters 363
_refine_ls_number_reflns 6257
_refine_ls_number_restraints 10
_refine_ls_restrained_S_all 0.984
_refine_ls_R_factor_all 0.2753
_refine_ls_R_factor_gt 0.0671
_refine_ls_shift/su_max 0.045
_refine_ls_shift/su_mean 0.002
_refine_ls_structure_factor_coef Fsqd
_refine_ls_weighting_details 'w=1/[\s^2^(Fo^2^)+(0.1235P)^2^+0.0000P] where P=(Fo^2^+2Fc^2^)/3'
_refine_ls_weighting_scheme calc
_refine_ls_wR_factor_gt 0.1837
_refine_ls_wR_factor_ref 0.2711
_reflns_number_gt 1857
_reflns_number_total 6257
_reflns_threshold_expression >2sigma(I)
_cod_data_source_file ic990757v_4.cif
_cod_data_source_block a
_cod_depositor_comments
;
The following automatic conversions were performed:

'_refine_ls_weighting_scheme' value 'calc
w=1/[\s^2^(Fo^2^)+(0.1235P)^2^+0.0000P] where P=(Fo^2^+2Fc^2^)/3' was
changed to 'calc'. New tag '_refine_ls_weighting_details' was
created. The value of the new tag was set to
'w=1/[\s^2^(Fo^2^)+(0.1235P)^2^+0.0000P] where P=(Fo^2^+2Fc^2^)/3'.

Automatic conversion script
Id: cif_fix_values 3143 2015-03-26 13:38:13Z robertas 
;
_cod_original_cell_volume 1767.4(8)
_cod_database_code 4322488

loop_
_symmetry_equiv_pos_as_xyz
'x, y, z'
'-x, -y, -z'

loop_
_atom_site_label
_atom_site_type_symbol
_atom_site_fract_x
_atom_site_fract_y
_atom_site_fract_z
_atom_site_U_iso_or_equiv
_atom_site_adp_type
_atom_site_occupancy
_atom_site_calc_flag
_atom_site_refinement_flags
_atom_site_disorder_assembly
_atom_site_disorder_group
O1 O 0.4401(2) 0.4905(2) 0.3714(3) 0.0428(8) Uani 1 d . . .
H1 H 0.5061 0.4639 0.3192 0.090 Uiso 1 d . . .
N1 N 0.4580(4) 0.7354(3) 0.3942(4) 0.0499(11) Uani 1 d . . .
N2 N 0.3192(3) 0.7381(3) 0.4814(4) 0.0491(11) Uani 1 d . . .
N3 N 0.1437(3) 0.5667(3) 0.2569(4) 0.0469(11) Uani 1 d . . .
N4 N 0.2425(3) 0.6344(3) 0.1694(3) 0.0409(10) Uani 1 d . . .
C1 C 0.3678(5) 0.7986(4) 0.4459(4) 0.0464(13) Uani 1 d . . .
C2 C 0.3169(4) 0.9262(4) 0.4556(5) 0.0552(15) Uani 1 d . . .
H2A H 0.3770 0.9507 0.4598 0.090(3) Uiso 1 calc R . .
H2B H 0.2830 0.9497 0.5280 0.090(3) Uiso 1 calc R . .
C3 C 0.2258(4) 0.9811(4) 0.3490(5) 0.0546(14) Uani 1 d . . .
H3A H 0.2604 0.9572 0.2770 0.090(3) Uiso 1 calc R . .
H3B H 0.1668 0.9550 0.3446 0.090(3) Uiso 1 calc R . .
C4 C 0.1713(5) 1.1076(4) 0.3541(5) 0.0649(16) Uani 1 d . . .
H4A H 0.1345 1.1317 0.4247 0.090(3) Uiso 1 calc R . .
H4B H 0.2304 1.1338 0.3608 0.090(3) Uiso 1 calc R . .
C5 C 0.0842(5) 1.1608(4) 0.2468(5) 0.0758(18) Uani 1 d . . .
H5A H 0.1207 1.1398 0.1769 0.090(3) Uiso 1 calc R . .
H5B H 0.0515 1.2408 0.2556 0.090(3) Uiso 1 calc R . .
H5C H 0.0251 1.1355 0.2398 0.090(3) Uiso 1 calc R . .
C6 C 0.5410(5) 0.7710(4) 0.3569(6) 0.0634(16) Uani 1 d . . .
C7 C 0.6293(4) 0.6660(5) 0.3067(6) 0.0756(18) Uani 1 d . . .
H7A H 0.6604 0.6073 0.3645 0.090(3) Uiso 1 calc R . .
H7B H 0.6894 0.6816 0.2873 0.090(3) Uiso 1 calc R . .
H7C H 0.5938 0.6427 0.2364 0.090(3) Uiso 1 calc R . .
C8 C 0.6046(5) 0.8078(5) 0.4645(6) 0.095(2) Uani 1 d . . .
H8A H 0.5525 0.8766 0.4963 0.090(3) Uiso 1 calc R . .
H8B H 0.6655 0.8189 0.4400 0.090(3) Uiso 1 calc R . .
H8C H 0.6355 0.7508 0.5243 0.090(3) Uiso 1 calc R . .
C9 C 0.4912(5) 0.8623(5) 0.2634(6) 0.082(2) Uani 1 d . . .
H9A H 0.4421 0.8451 0.2016 0.090(3) Uiso 1 calc R . .
H9B H 0.5519 0.8665 0.2305 0.090(3) Uiso 1 calc R . .
H9C H 0.4480 0.9330 0.2991 0.090(3) Uiso 1 calc R . .
C10 C 0.2359(5) 0.7713(4) 0.5643(5) 0.0579(15) Uani 1 d . . .
C11 C 0.2156(5) 0.6692(5) 0.5756(5) 0.0761(18) Uani 1 d . . .
H11A H 0.1866 0.6494 0.4992 0.090(3) Uiso 1 calc R . .
H11B H 0.1613 0.6851 0.6291 0.090(3) Uiso 1 calc R . .
H11C H 0.2862 0.6081 0.6059 0.090(3) Uiso 1 calc R . .
C12 C 0.1196(5) 0.8689(5) 0.5242(6) 0.0802(19) Uani 1 d . . .
H12A H 0.1281 0.9375 0.5273 0.090(3) Uiso 1 calc R . .
H12B H 0.0666 0.8745 0.5759 0.090(3) Uiso 1 calc R . .
H12C H 0.0914 0.8555 0.4444 0.090(3) Uiso 1 calc R . .
C13 C 0.2848(6) 0.7962(5) 0.6880(5) 0.093(2) Uani 1 d . . .
H13A H 0.3562 0.7341 0.7140 0.090(3) Uiso 1 calc R . .
H13B H 0.2322 0.8077 0.7423 0.090(3) Uiso 1 calc R . .
H13C H 0.2968 0.8625 0.6853 0.090(3) Uiso 1 calc R . .
C14 C 0.1391(4) 0.6390(4) 0.1812(4) 0.0432(12) Uani 1 d . . .
C15 C 0.0284(4) 0.7293(4) 0.1204(4) 0.0520(14) Uani 1 d . . .
H15A H -0.0329 0.7068 0.1190 0.090(3) Uiso 1 calc R . .
H15B H 0.0362 0.7372 0.0390 0.090(3) Uiso 1 calc R . .
C16 C -0.0021(4) 0.8419(4) 0.1841(5) 0.0605(16) Uani 1 d . . .
H16A H -0.0226 0.8367 0.2605 0.090(3) Uiso 1 calc R . .
H16B H 0.0651 0.8566 0.1989 0.090(3) Uiso 1 calc R . .
C17 C -0.0990(5) 0.9401(5) 0.1170(6) 0.089(2) Uani 1 d . . .
H17A H -0.1080 1.0084 0.1608 0.090(3) Uiso 1 calc R . .
H17B H -0.0782 0.9454 0.0408 0.090(3) Uiso 1 calc R . .
C18 C -0.2082(6) 0.9335(6) 0.0968(9) 0.136(4) Uani 1 d . . .
H18A H -0.2019 0.8692 0.0483 0.090(3) Uiso 1 calc R . .
H18B H -0.2654 1.0001 0.0572 0.090(3) Uiso 1 calc R . .
H18C H -0.2292 0.9269 0.1715 0.090(3) Uiso 1 calc R . .
C19 C 0.0476(4) 0.5497(5) 0.2866(5) 0.0571(15) Uani 1 d . . .
C20 C 0.1025(5) 0.4589(5) 0.3818(5) 0.0705(17) Uani 1 d . . .
H20A H 0.1625 0.3946 0.3524 0.090(3) Uiso 1 calc R . .
H20B H 0.0460 0.4380 0.4015 0.090(3) Uiso 1 calc R . .
H20C H 0.1336 0.4872 0.4514 0.090(3) Uiso 1 calc R . .
C21 C -0.0082(5) 0.5041(6) 0.1808(6) 0.088(2) Uani 1 d . . .
H21A H -0.0450 0.5603 0.1202 0.090(3) Uiso 1 calc R . .
H21B H -0.0638 0.4849 0.2061 0.090(3) Uiso 1 calc R . .
H21C H 0.0492 0.4385 0.1497 0.090(3) Uiso 1 calc R . .
C22 C -0.0436(4) 0.6508(5) 0.3401(5) 0.0769(19) Uani 1 d . . .
H22A H -0.0077 0.6832 0.4015 0.090(3) Uiso 1 calc R . .
H22B H -0.0926 0.6274 0.3731 0.090(3) Uiso 1 calc R . .
H22C H -0.0880 0.7055 0.2795 0.090(3) Uiso 1 calc R . .
C23 C 0.2663(4) 0.6673(4) 0.0600(4) 0.0450(13) Uani 1 d . . .
C24 C 0.3952(4) 0.6254(5) 0.0790(5) 0.0695(17) Uani 1 d . . .
H24A H 0.4176 0.6638 0.1455 0.090(3) Uiso 1 calc R . .
H24B H 0.4189 0.6395 0.0092 0.090(3) Uiso 1 calc R . .
H24C H 0.4306 0.5463 0.0942 0.090(3) Uiso 1 calc R . .
C25 C 0.2354(5) 0.6092(5) -0.0508(5) 0.0670(17) Uani 1 d . . .
H25A H 0.2658 0.5303 -0.0363 0.090(3) Uiso 1 calc R . .
H25B H 0.2671 0.6213 -0.1155 0.090(3) Uiso 1 calc R . .
H25C H 0.1539 0.6394 -0.0705 0.090(3) Uiso 1 calc R . .
C26 C 0.2171(5) 0.7922(4) 0.0388(5) 0.0643(16) Uani 1 d . . .
H26A H 0.1359 0.8213 0.0164 0.090(3) Uiso 1 calc R . .
H26B H 0.2504 0.8058 -0.0236 0.090(3) Uiso 1 calc R . .
H26C H 0.2338 0.8287 0.1102 0.090(3) Uiso 1 calc R . .
O2 O 0.3668(14) 0.3280(13) 0.1740(11) 0.095(3) Uani 0.562(6) d PD A 1
C27 C 0.3942(14) 0.2271(12) 0.2330(13) 0.112(4) Uiso 0.562(6) d PD A 1
H27A H 0.3247 0.2245 0.2479 0.090(3) Uiso 0.562(6) calc PR A 1
H27B H 0.4412 0.2241 0.3088 0.090(3) Uiso 0.562(6) calc PR A 1
C28 C 0.4530(19) 0.1354(13) 0.1628(14) 0.165(5) Uiso 0.562(6) d PD A 1
H28A H 0.4129 0.0883 0.1441 0.090(3) Uiso 0.562(6) calc PR A 1
H28B H 0.5296 0.0906 0.2021 0.090(3) Uiso 0.562(6) calc PR A 1
C29 C 0.4555(11) 0.1866(10) 0.0593(13) 0.112(4) Uiso 0.562(6) d PD A 1
H29A H 0.4421 0.1448 -0.0102 0.090(3) Uiso 0.562(6) calc PR A 1
H29B H 0.5300 0.1856 0.0619 0.090(3) Uiso 0.562(6) calc PR A 1
C30 C 0.3681(10) 0.3020(9) 0.0512(10) 0.087(3) Uiso 0.562(6) d PD A 1
H30A H 0.3904 0.3497 0.0111 0.090(3) Uiso 0.562(6) calc PR A 1
H30B H 0.2950 0.3068 0.0117 0.090(3) Uiso 0.562(6) calc PR A 1
O2' O 0.3498(19) 0.3391(17) 0.1924(16) 0.095(3) Uani 0.438(6) d PD A 2
C27' C 0.4551(17) 0.2423(15) 0.1971(17) 0.112(4) Uiso 0.438(6) d PD A 2
H27C H 0.4797 0.2099 0.2758 0.090(3) Uiso 0.438(6) calc PR A 2
H27D H 0.5139 0.2602 0.1758 0.090(3) Uiso 0.438(6) calc PR A 2
C28' C 0.431(2) 0.1675(17) 0.1123(18) 0.165(5) Uiso 0.438(6) d PD A 2
H28C H 0.3957 0.1284 0.1465 0.090(3) Uiso 0.438(6) calc PR A 2
H28D H 0.5009 0.1127 0.0854 0.090(3) Uiso 0.438(6) calc PR A 2
C29' C 0.3552(14) 0.2372(14) 0.0162(15) 0.112(4) Uiso 0.438(6) d PD A 2
H29C H 0.3918 0.2683 -0.0282 0.090(3) Uiso 0.438(6) calc PR A 2
H29D H 0.3165 0.1999 -0.0369 0.090(3) Uiso 0.438(6) calc PR A 2
C30' C 0.2830(13) 0.3174(12) 0.0919(13) 0.087(3) Uiso 0.438(6) d PD A 2
H30C H 0.2354 0.3864 0.0488 0.090(3) Uiso 0.438(6) calc PR A 2
H30D H 0.2335 0.2890 0.1175 0.090(3) Uiso 0.438(6) calc PR A 2
Li1 Li 0.3138(7) 0.4787(7) 0.2615(8) 0.057(2) Uani 1 d . . .
Li2 Li 0.3351(8) 0.6504(7) 0.3241(7) 0.061(3) Uani 1 d . . .
Li3 Li 0.5206(7) 0.4003(7) 0.5095(7) 0.053(2) Uani 1 d . . .

loop_
_atom_site_aniso_label
_atom_site_aniso_U_11
_atom_site_aniso_U_22
_atom_site_aniso_U_33
_atom_site_aniso_U_23
_atom_site_aniso_U_13
_atom_site_aniso_U_12
O1 0.0387(19) 0.0470(19) 0.0343(18) 0.0072(14) -0.0044(14) -0.0126(15)
N1 0.053(3) 0.041(2) 0.054(3) -0.003(2) 0.008(2) -0.019(2)
N2 0.054(3) 0.038(2) 0.048(3) -0.005(2) 0.005(2) -0.014(2)
N3 0.045(3) 0.050(3) 0.044(3) 0.007(2) -0.001(2) -0.020(2)
N4 0.045(3) 0.045(2) 0.035(2) 0.0074(18) 0.0023(19) -0.021(2)
C1 0.061(3) 0.030(3) 0.038(3) 0.001(2) -0.013(3) -0.017(3)
C2 0.065(4) 0.037(3) 0.056(3) -0.003(2) -0.011(3) -0.023(3)
C3 0.060(3) 0.039(3) 0.057(3) -0.002(2) -0.003(3) -0.018(3)
C4 0.068(4) 0.037(3) 0.076(4) 0.007(3) -0.011(3) -0.016(3)
C5 0.083(4) 0.049(4) 0.084(4) 0.020(3) -0.007(4) -0.022(3)
C6 0.052(3) 0.051(3) 0.088(4) 0.007(3) -0.014(3) -0.029(3)
C7 0.052(4) 0.069(4) 0.110(5) -0.001(4) 0.010(3) -0.031(3)
C8 0.079(5) 0.078(4) 0.121(6) -0.002(4) -0.026(4) -0.041(4)
C9 0.070(4) 0.073(4) 0.111(5) 0.022(4) 0.012(4) -0.037(3)
C10 0.068(4) 0.040(3) 0.050(3) -0.001(3) 0.010(3) -0.008(3)
C11 0.079(4) 0.077(4) 0.071(4) 0.005(3) 0.032(3) -0.023(3)
C12 0.070(4) 0.076(4) 0.081(5) 0.018(3) 0.023(3) -0.011(3)
C13 0.129(6) 0.071(4) 0.049(4) -0.001(3) 0.010(4) -0.017(4)
C14 0.047(3) 0.039(3) 0.034(3) 0.002(2) -0.007(2) -0.013(2)
C15 0.050(3) 0.055(3) 0.047(3) 0.008(3) -0.007(3) -0.022(3)
C16 0.053(3) 0.053(3) 0.056(3) 0.000(3) 0.001(3) -0.006(3)
C17 0.077(5) 0.054(4) 0.106(5) -0.001(4) -0.001(4) -0.007(3)
C18 0.079(6) 0.065(5) 0.213(10) -0.001(6) -0.018(6) 0.003(4)
C19 0.048(3) 0.065(4) 0.062(4) 0.020(3) 0.000(3) -0.028(3)
C20 0.074(4) 0.082(4) 0.072(4) 0.021(3) 0.008(3) -0.047(3)
C21 0.100(5) 0.107(5) 0.084(5) 0.015(4) -0.010(4) -0.075(4)
C22 0.046(3) 0.100(5) 0.083(4) 0.036(4) 0.009(3) -0.024(3)
C23 0.054(3) 0.043(3) 0.040(3) 0.000(2) 0.007(2) -0.022(3)
C24 0.071(4) 0.085(4) 0.059(4) 0.006(3) 0.020(3) -0.034(3)
C25 0.075(4) 0.068(4) 0.052(3) -0.010(3) 0.004(3) -0.028(3)
C26 0.089(4) 0.061(4) 0.052(4) 0.008(3) 0.011(3) -0.039(3)
O2 0.104(6) 0.043(3) 0.089(4) -0.021(3) -0.012(4) 0.001(4)
O2' 0.104(6) 0.043(3) 0.089(4) -0.021(3) -0.012(4) 0.001(4)
Li1 0.057(5) 0.051(5) 0.059(6) 0.000(4) -0.002(4) -0.023(4)
Li2 0.073(6) 0.044(5) 0.040(5) -0.006(4) -0.007(5) -0.006(4)
Li3 0.057(5) 0.043(5) 0.047(5) -0.002(4) -0.012(4) -0.017(4)

loop_
_atom_type_symbol
_atom_type_description
_atom_type_scat_dispersion_real
_atom_type_scat_dispersion_imag
_atom_type_scat_source
C C 0.0033 0.0016 'International Tables Vol C Tables 4.2.6.8 and 6.1.1.4'
H H 0.0000 0.0000 'International Tables Vol C Tables 4.2.6.8 and 6.1.1.4'
N N 0.0061 0.0033 'International Tables Vol C Tables 4.2.6.8 and 6.1.1.4'
O O 0.0106 0.0060 'International Tables Vol C Tables 4.2.6.8 and 6.1.1.4'
Li Li -0.0003 0.0001 'International Tables Vol C Tables 4.2.6.8 and 6.1.1.4'

loop_
_geom_angle_atom_site_label_1
_geom_angle_atom_site_label_2
_geom_angle_atom_site_label_3
_geom_angle
_geom_angle_site_symmetry_1
_geom_angle_site_symmetry_3
_geom_angle_publ_flag
Li3 O1 Li1 125.9(4) . . ?
Li3 O1 Li2 140.9(4) . . ?
Li1 O1 Li2 75.8(4) . . ?
Li3 O1 Li3 76.3(4) . 2_666 ?
Li1 O1 Li3 142.3(4) . 2_666 ?
Li2 O1 Li3 70.3(3) . 2_666 ?
C1 N1 C6 126.8(4) . . ?
C1 N1 Li3 89.3(4) . 2_666 ?
C6 N1 Li3 132.3(4) . 2_666 ?
C1 N1 Li2 79.0(3) . . ?
C6 N1 Li2 142.7(4) . . ?
Li3 N1 Li2 64.1(3) 2_666 . ?
C1 N2 C10 127.9(4) . . ?
C1 N2 Li2 90.9(4) . . ?
C10 N2 Li2 133.2(4) . . ?
C1 N2 Li3 87.4(4) . 2_666 ?
C10 N2 Li3 128.7(4) . 2_666 ?
Li2 N2 Li3 69.2(3) . 2_666 ?
C14 N3 C19 127.1(4) . . ?
C14 N3 Li1 92.2(4) . . ?
C19 N3 Li1 138.1(4) . . ?
C14 N4 C23 123.1(4) . . ?
C14 N4 Li2 114.3(4) . . ?
C23 N4 Li2 117.0(4) . . ?
C14 N4 Li1 85.9(4) . . ?
C23 N4 Li1 132.1(4) . . ?
Li2 N4 Li1 72.0(4) . . ?
N1 C1 N2 111.8(4) . . ?
N1 C1 C2 125.3(5) . . ?
N2 C1 C2 122.7(5) . . ?
N1 C1 Li3 57.9(3) . 2_666 ?
N2 C1 Li3 59.3(3) . 2_666 ?
C2 C1 Li3 162.4(4) . 2_666 ?
N1 C1 Li2 69.3(3) . . ?
N2 C1 Li2 56.3(3) . . ?
C2 C1 Li2 139.8(4) . . ?
Li3 C1 Li2 57.4(3) 2_666 . ?
C1 C2 C3 111.2(4) . . ?
C4 C3 C2 113.7(4) . . ?
C5 C4 C3 113.2(4) . . ?
N1 C6 C7 105.2(4) . . ?
N1 C6 C9 115.3(4) . . ?
C7 C6 C9 108.8(5) . . ?
N1 C6 C8 111.2(5) . . ?
C7 C6 C8 106.8(5) . . ?
C9 C6 C8 109.1(5) . . ?
N2 C10 C11 104.9(4) . . ?
N2 C10 C13 111.7(5) . . ?
C11 C10 C13 106.7(5) . . ?
N2 C10 C12 115.8(4) . . ?
C11 C10 C12 107.6(5) . . ?
C13 C10 C12 109.6(5) . . ?
N3 C14 N4 114.4(4) . . ?
N3 C14 C15 123.8(5) . . ?
N4 C14 C15 121.5(4) . . ?
N3 C14 Li1 55.4(3) . . ?
N4 C14 Li1 60.5(3) . . ?
C15 C14 Li1 173.4(4) . . ?
C14 C15 C16 111.5(4) . . ?
C17 C16 C15 114.5(4) . . ?
C18 C17 C16 114.7(6) . . ?
N3 C19 C22 115.7(5) . . ?
N3 C19 C20 104.1(4) . . ?
C22 C19 C20 106.9(5) . . ?
N3 C19 C21 111.9(5) . . ?
C22 C19 C21 109.9(5) . . ?
C20 C19 C21 107.8(5) . . ?
N4 C23 C24 103.9(4) . . ?
N4 C23 C26 115.6(4) . . ?
C24 C23 C26 106.2(4) . . ?
N4 C23 C25 113.4(4) . . ?
C24 C23 C25 107.0(4) . . ?
C26 C23 C25 109.9(4) . . ?
C27 O2 C30 106.9(13) . . ?
C27 O2 Li1 121.4(10) . . ?
C30 O2 Li1 131.1(12) . . ?
O2 C27 C28 109.6(13) . . ?
C27 C28 C29 103.1(13) . . ?
C28 C29 C30 110.2(12) . . ?
O2 C30 C29 99.3(11) . . ?
C27' O2' C30' 102.5(15) . . ?
C27' O2' Li1 131.0(15) . . ?
C30' O2' Li1 124.0(13) . . ?
O2' C27' C28' 104.2(18) . . ?
C27' C28' C29' 105.2(17) . . ?
C27' C28' C30' 75.3(13) . . ?
C29' C28' C30' 43.0(9) . . ?
C30' C29' C28' 93.8(16) . . ?
O2' C30' C29' 110.1(15) . . ?
O2' C30' C28' 77.1(11) . . ?
C29' C30' C28' 43.2(8) . . ?
O2' Li1 O1 114.3(7) . . ?
O2' Li1 N3 111.5(8) . . ?
O1 Li1 N3 129.8(5) . . ?
O2' Li1 O2 7.1(14) . . ?
O1 Li1 O2 111.4(6) . . ?
N3 Li1 O2 116.2(6) . . ?
O2' Li1 N4 125.9(8) . . ?
O1 Li1 N4 101.6(4) . . ?
N3 Li1 N4 65.5(3) . . ?
O2 Li1 N4 122.0(6) . . ?
O2' Li1 C14 119.7(7) . . ?
O1 Li1 C14 124.5(4) . . ?
N3 Li1 C14 32.4(2) . . ?
O2 Li1 C14 120.4(5) . . ?
N4 Li1 C14 33.67(19) . . ?
O2' Li1 Li2 157.5(10) . . ?
O1 Li1 Li2 53.0(3) . . ?
N3 Li1 Li2 88.4(4) . . ?
O2 Li1 Li2 150.6(8) . . ?
N4 Li1 Li2 52.0(3) . . ?
C14 Li1 Li2 71.8(3) . . ?
O2' Li1 Li3 98.6(6) . . ?
O1 Li1 Li3 26.7(2) . . ?
N3 Li1 Li3 127.5(4) . . ?
O2 Li1 Li3 98.6(5) . . ?
N4 Li1 Li3 126.9(4) . . ?
C14 Li1 Li3 140.8(4) . . ?
Li2 Li1 Li3 75.6(3) . . ?
O1 Li2 N4 103.6(4) . . ?
O1 Li2 N2 104.5(4) . . ?
N4 Li2 N2 141.9(5) . . ?
O1 Li2 Li3 56.1(3) . 2_666 ?
N4 Li2 Li3 159.3(5) . 2_666 ?
N2 Li2 Li3 56.3(3) . 2_666 ?
O1 Li2 N1 99.4(4) . . ?
N4 Li2 N1 138.5(5) . . ?
N2 Li2 N1 59.5(3) . . ?
Li3 Li2 N1 52.0(3) 2_666 . ?
O1 Li2 Li1 51.1(3) . . ?
N4 Li2 Li1 56.0(3) . . ?
N2 Li2 Li1 132.1(5) . . ?
Li3 Li2 Li1 105.6(4) 2_666 . ?
N1 Li2 Li1 148.0(4) . . ?
O1 Li2 C1 116.7(4) . . ?
N4 Li2 C1 139.1(4) . . ?
N2 Li2 C1 32.8(2) . . ?
Li3 Li2 C1 60.6(3) 2_666 . ?
N1 Li2 C1 31.71(19) . . ?
Li1 Li2 C1 162.9(5) . . ?
O1 Li3 N1 145.2(5) . 2_666 ?
O1 Li3 O1 103.7(4) . 2_666 ?
N1 Li3 O1 107.2(4) 2_666 2_666 ?
O1 Li3 N2 125.1(5) . 2_666 ?
N1 Li3 N2 63.8(3) 2_666 2_666 ?
O1 Li3 N2 100.7(4) 2_666 2_666 ?
O1 Li3 Li2 150.8(5) . 2_666 ?
N1 Li3 Li2 63.8(3) 2_666 2_666 ?
O1 Li3 Li2 53.6(3) 2_666 2_666 ?
N2 Li3 Li2 54.5(3) 2_666 2_666 ?
O1 Li3 C1 137.0(4) . 2_666 ?
N1 Li3 C1 32.8(2) 2_666 2_666 ?
O1 Li3 C1 115.5(4) 2_666 2_666 ?
N2 Li3 C1 33.3(2) 2_666 2_666 ?
Li2 Li3 C1 61.9(3) 2_666 2_666 ?
O1 Li3 Li3 54.8(3) . 2_666 ?
N1 Li3 Li3 152.4(6) 2_666 2_666 ?
O1 Li3 Li3 48.9(3) 2_666 2_666 ?
N2 Li3 Li3 127.0(6) 2_666 2_666 ?
Li2 Li3 Li3 100.2(5) 2_666 2_666 ?
C1 Li3 Li3 158.3(6) 2_666 2_666 ?
O1 Li3 Li1 27.4(2) . . ?
N1 Li3 Li1 117.9(4) 2_666 . ?
O1 Li3 Li1 125.5(4) 2_666 . ?
N2 Li3 Li1 125.2(4) 2_666 . ?
Li2 Li3 Li1 178.1(5) 2_666 . ?
C1 Li3 Li1 119.0(3) 2_666 . ?
Li3 Li3 Li1 78.5(4) 2_666 . ?

loop_
_geom_bond_atom_site_label_1
_geom_bond_atom_site_label_2
_geom_bond_distance
_geom_bond_site_symmetry_2
_geom_bond_publ_flag
O1 Li3 1.918(9) . ?
O1 Li1 1.967(9) . ?
O1 Li2 2.018(8) . ?
O1 Li3 2.081(8) 2_666 ?
N1 C1 1.322(6) . ?
N1 C6 1.489(7) . ?
N1 Li3 2.068(9) 2_666 ?
N1 Li2 2.353(11) . ?
N2 C1 1.340(6) . ?
N2 C10 1.466(6) . ?
N2 Li2 2.055(9) . ?
N2 Li3 2.100(9) 2_666 ?
N3 C14 1.313(6) . ?
N3 C19 1.470(6) . ?
N3 Li1 2.018(10) . ?
N4 C14 1.361(6) . ?
N4 C23 1.475(6) . ?
N4 Li2 2.029(9) . ?
N4 Li1 2.136(9) . ?
C1 C2 1.526(6) . ?
C1 Li3 2.440(9) 2_666 ?
C1 Li2 2.470(10) . ?
C2 C3 1.532(6) . ?
C3 C4 1.509(6) . ?
C4 C5 1.510(7) . ?
C6 C7 1.520(7) . ?
C6 C9 1.520(8) . ?
C6 C8 1.541(8) . ?
C10 C11 1.504(7) . ?
C10 C13 1.528(8) . ?
C10 C12 1.537(7) . ?
C14 C15 1.522(6) . ?
C14 Li1 2.449(10) . ?
C15 C16 1.525(7) . ?
C16 C17 1.515(7) . ?
C17 C18 1.455(9) . ?
C19 C22 1.526(7) . ?
C19 C20 1.528(7) . ?
C19 C21 1.532(8) . ?
C23 C24 1.520(7) . ?
C23 C26 1.514(6) . ?
C23 C25 1.521(7) . ?
O2 C27 1.418(10) . ?
O2 C30 1.421(9) . ?
O2 Li1 2.046(17) . ?
C27 C28 1.400(9) . ?
C28 C29 1.417(9) . ?
C29 C30 1.458(9) . ?
O2' C27' 1.417(10) . ?
O2' C30' 1.419(10) . ?
O2' Li1 1.85(2) . ?
C27' C28' 1.429(10) . ?
C28' C29' 1.432(10) . ?
C28' C30' 2.09(3) . ?
C29' C30' 1.426(9) . ?
Li1 Li2 2.449(12) . ?
Li1 Li3 3.460(12) . ?
Li2 Li3 2.360(11) 2_666 ?
Li3 N1 2.068(9) 2_666 ?
Li3 O1 2.081(8) 2_666 ?
Li3 N2 2.100(9) 2_666 ?
Li3 Li2 2.360(11) 2_666 ?
Li3 C1 2.440(9) 2_666 ?
Li3 Li3 2.474(16) 2_666 ?

loop_
_geom_torsion_atom_site_label_1
_geom_torsion_atom_site_label_2
_geom_torsion_atom_site_label_3
_geom_torsion_atom_site_label_4
_geom_torsion
_geom_torsion_site_symmetry_1
_geom_torsion_site_symmetry_2
_geom_torsion_site_symmetry_3
_geom_torsion_site_symmetry_4
_geom_torsion_publ_flag
C6 N1 C1 N2 -172.1(4) . . . . ?
Li3 N1 C1 N2 -26.0(4) 2_666 . . . ?
Li2 N1 C1 N2 37.8(4) . . . . ?
C6 N1 C1 C2 13.0(7) . . . . ?
Li3 N1 C1 C2 159.1(5) 2_666 . . . ?
Li2 N1 C1 C2 -137.1(5) . . . . ?
C6 N1 C1 Li3 -146.1(6) . . . 2_666 ?
Li2 N1 C1 Li3 63.8(3) . . . 2_666 ?
C6 N1 C1 Li2 150.1(5) . . . . ?
Li3 N1 C1 Li2 -63.8(3) 2_666 . . . ?
C10 N2 C1 N1 164.8(4) . . . . ?
Li2 N2 C1 N1 -43.6(4) . . . . ?
Li3 N2 C1 N1 25.6(4) 2_666 . . . ?
C10 N2 C1 C2 -20.2(7) . . . . ?
Li2 N2 C1 C2 131.5(4) . . . . ?
Li3 N2 C1 C2 -159.4(4) 2_666 . . . ?
C10 N2 C1 Li3 139.2(5) . . . 2_666 ?
Li2 N2 C1 Li3 -69.1(3) . . . 2_666 ?
C10 N2 C1 Li2 -151.6(6) . . . . ?
Li3 N2 C1 Li2 69.1(3) 2_666 . . . ?
N1 C1 C2 C3 90.0(6) . . . . ?
N2 C1 C2 C3 -84.3(6) . . . . ?
Li3 C1 C2 C3 -175.4(14) 2_666 . . . ?
Li2 C1 C2 C3 -9.5(9) . . . . ?
C1 C2 C3 C4 179.4(5) . . . . ?
C2 C3 C4 C5 178.3(5) . . . . ?
C1 N1 C6 C7 178.1(5) . . . . ?
Li3 N1 C6 C7 47.0(7) 2_666 . . . ?
Li2 N1 C6 C7 -55.8(7) . . . . ?
C1 N1 C6 C9 -62.0(7) . . . . ?
Li3 N1 C6 C9 166.8(5) 2_666 . . . ?
Li2 N1 C6 C9 64.0(8) . . . . ?
C1 N1 C6 C8 62.8(6) . . . . ?
Li3 N1 C6 C8 -68.3(7) 2_666 . . . ?
Li2 N1 C6 C8 -171.1(5) . . . . ?
C1 N2 C10 C11 -177.3(5) . . . . ?
Li2 N2 C10 C11 43.4(7) . . . . ?
Li3 N2 C10 C11 -54.0(6) 2_666 . . . ?
C1 N2 C10 C13 -62.2(6) . . . . ?
Li2 N2 C10 C13 158.6(5) . . . . ?
Li3 N2 C10 C13 61.2(6) 2_666 . . . ?
C1 N2 C10 C12 64.2(7) . . . . ?
Li2 N2 C10 C12 -75.1(7) . . . . ?
Li3 N2 C10 C12 -172.4(5) 2_666 . . . ?
C19 N3 C14 N4 -178.5(4) . . . . ?
Li1 N3 C14 N4 -14.1(5) . . . . ?
C19 N3 C14 C15 7.7(7) . . . . ?
Li1 N3 C14 C15 172.0(5) . . . . ?
C19 N3 C14 Li1 -164.3(6) . . . . ?
C23 N4 C14 N3 152.4(4) . . . . ?
Li2 N4 C14 N3 -54.7(5) . . . . ?
Li1 N4 C14 N3 13.4(4) . . . . ?
C23 N4 C14 C15 -33.6(6) . . . . ?
Li2 N4 C14 C15 119.3(5) . . . . ?
Li1 N4 C14 C15 -172.6(5) . . . . ?
C23 N4 C14 Li1 139.1(5) . . . . ?
Li2 N4 C14 Li1 -68.1(4) . . . . ?
N3 C14 C15 C16 97.5(6) . . . . ?
N4 C14 C15 C16 -75.9(6) . . . . ?
Li1 C14 C15 C16 179(4) . . . . ?
C14 C15 C16 C17 169.5(5) . . . . ?
C15 C16 C17 C18 63.0(8) . . . . ?
C14 N3 C19 C22 -61.0(7) . . . . ?
Li1 N3 C19 C22 142.8(6) . . . . ?
C14 N3 C19 C20 -178.1(5) . . . . ?
Li1 N3 C19 C20 25.8(8) . . . . ?
C14 N3 C19 C21 65.8(7) . . . . ?
Li1 N3 C19 C21 -90.3(7) . . . . ?
C14 N4 C23 C24 -168.5(4) . . . . ?
Li2 N4 C23 C24 39.3(5) . . . . ?
Li1 N4 C23 C24 -50.2(6) . . . . ?
C14 N4 C23 C26 75.5(6) . . . . ?
Li2 N4 C23 C26 -76.6(5) . . . . ?
Li1 N4 C23 C26 -166.2(5) . . . . ?
C14 N4 C23 C25 -52.7(6) . . . . ?
Li2 N4 C23 C25 155.1(4) . . . . ?
Li1 N4 C23 C25 65.6(6) . . . . ?
C30 O2 C27 C28 22(2) . . . . ?
Li1 O2 C27 C28 -165.9(14) . . . . ?
O2 C27 C28 C29 -2(2) . . . . ?
C27 C28 C29 C30 -19(2) . . . . ?
C27 O2 C30 C29 -31.3(17) . . . . ?
Li1 O2 C30 C29 158.0(14) . . . . ?
C28 C29 C30 O2 31.5(18) . . . . ?
C30' O2' C27' C28' -10(3) . . . . ?
Li1 O2' C27' C28' -172(2) . . . . ?
O2' C27' C28' C29' 38(3) . . . . ?
O2' C27' C28' C30' 6.7(19) . . . . ?
C27' C28' C29' C30' -47(3) . . . . ?
C27' O2' C30' C29' -22(3) . . . . ?
Li1 O2' C30' C29' 142.1(17) . . . . ?
C27' O2' C30' C28' 6.6(19) . . . . ?
Li1 O2' C30' C28' 170(2) . . . . ?
C28' C29' C30' O2' 42(2) . . . . ?
C27' C28' C30' O2' -6.6(19) . . . . ?
C29' C28' C30' O2' -139(2) . . . . ?
C27' C28' C30' C29' 133(3) . . . . ?
C27' O2' Li1 O1 -6(3) . . . . ?
C30' O2' Li1 O1 -165.1(17) . . . . ?
C27' O2' Li1 N3 -165(2) . . . . ?
C30' O2' Li1 N3 36(2) . . . . ?
C27' O2' Li1 O2 62(7) . . . . ?
C30' O2' Li1 O2 -97(7) . . . . ?
C27' O2' Li1 N4 120(2) . . . . ?
C30' O2' Li1 N4 -38(3) . . . . ?
C27' O2' Li1 C14 160(2) . . . . ?
C30' O2' Li1 C14 1(3) . . . . ?
C27' O2' Li1 Li2 44(4) . . . . ?
C30' O2' Li1 Li2 -115(2) . . . . ?
C27' O2' Li1 Li3 -29(3) . . . . ?
C30' O2' Li1 Li3 172.3(19) . . . . ?
Li3 O1 Li1 O2' -58.0(11) . . . . ?
Li2 O1 Li1 O2' 158.3(10) . . . . ?
Li3 O1 Li1 O2' -175.3(10) 2_666 . . . ?
Li3 O1 Li1 N3 96.0(7) . . . . ?
Li2 O1 Li1 N3 -47.7(6) . . . . ?
Li3 O1 Li1 N3 -21.4(10) 2_666 . . . ?
Li3 O1 Li1 O2 -65.1(8) . . . . ?
Li2 O1 Li1 O2 151.2(8) . . . . ?
Li3 O1 Li1 O2 177.6(7) 2_666 . . . ?
Li3 O1 Li1 N4 163.6(4) . . . . ?
Li2 O1 Li1 N4 19.9(4) . . . . ?
Li3 O1 Li1 N4 46.2(8) 2_666 . . . ?
Li3 O1 Li1 C14 136.5(5) . . . . ?
Li2 O1 Li1 C14 -7.2(5) . . . . ?
Li3 O1 Li1 C14 19.1(9) 2_666 . . . ?
Li3 O1 Li1 Li2 143.7(5) . . . . ?
Li3 O1 Li1 Li2 26.4(7) 2_666 . . . ?
Li2 O1 Li1 Li3 -143.7(5) . . . . ?
Li3 O1 Li1 Li3 -117.3(7) 2_666 . . . ?
C14 N3 Li1 O2' -111.9(9) . . . . ?
C19 N3 Li1 O2' 49.3(11) . . . . ?
C14 N3 Li1 O1 93.6(6) . . . . ?
C19 N3 Li1 O1 -105.3(7) . . . . ?
C14 N3 Li1 O2 -106.1(7) . . . . ?
C19 N3 Li1 O2 55.1(10) . . . . ?
C14 N3 Li1 N4 9.0(3) . . . . ?
C19 N3 Li1 N4 170.2(5) . . . . ?
C19 N3 Li1 C14 161.2(7) . . . . ?
C14 N3 Li1 Li2 57.3(4) . . . . ?
C19 N3 Li1 Li2 -141.5(6) . . . . ?
C14 N3 Li1 Li3 127.8(5) . . . . ?
C19 N3 Li1 Li3 -71.0(8) . . . . ?
C27 O2 Li1 O2' -43(6) . . . . ?
C30 O2 Li1 O2' 127(8) . . . . ?
C27 O2 Li1 O1 71.9(16) . . . . ?
C30 O2 Li1 O1 -118.6(15) . . . . ?
C27 O2 Li1 N3 -92.0(15) . . . . ?
C30 O2 Li1 N3 77.6(19) . . . . ?
C27 O2 Li1 N4 -168.2(12) . . . . ?
C30 O2 Li1 N4 1(2) . . . . ?
C27 O2 Li1 C14 -128.7(13) . . . . ?
C30 O2 Li1 C14 41(2) . . . . ?
C27 O2 Li1 Li2 123.5(16) . . . . ?
C30 O2 Li1 Li2 -67(2) . . . . ?
C27 O2 Li1 Li3 47.6(15) . . . . ?
C30 O2 Li1 Li3 -142.9(16) . . . . ?
C14 N4 Li1 O2' 90.9(11) . . . . ?
C23 N4 Li1 O2' -41.4(13) . . . . ?
Li2 N4 Li1 O2' -151.9(12) . . . . ?
C14 N4 Li1 O1 -137.4(4) . . . . ?
C23 N4 Li1 O1 90.3(5) . . . . ?
Li2 N4 Li1 O1 -20.1(4) . . . . ?
C14 N4 Li1 N3 -8.7(3) . . . . ?
C23 N4 Li1 N3 -141.0(4) . . . . ?
Li2 N4 Li1 N3 108.6(4) . . . . ?
C14 N4 Li1 O2 98.0(8) . . . . ?
C23 N4 Li1 O2 -34.3(10) . . . . ?
Li2 N4 Li1 O2 -144.7(8) . . . . ?
C23 N4 Li1 C14 -132.3(5) . . . . ?
Li2 N4 Li1 C14 117.3(4) . . . . ?
C14 N4 Li1 Li2 -117.3(4) . . . . ?
C23 N4 Li1 Li2 110.4(5) . . . . ?
C14 N4 Li1 Li3 -128.2(5) . . . . ?
C23 N4 Li1 Li3 99.4(6) . . . . ?
Li2 N4 Li1 Li3 -11.0(5) . . . . ?
N3 C14 Li1 O2' 83.6(11) . . . . ?
N4 C14 Li1 O2' -111.2(11) . . . . ?
C15 C14 Li1 O2' -2(4) . . . . ?
N3 C14 Li1 O1 -111.6(6) . . . . ?
N4 C14 Li1 O1 53.6(5) . . . . ?
C15 C14 Li1 O1 163(4) . . . . ?
N4 C14 Li1 N3 165.2(5) . . . . ?
C15 C14 Li1 N3 -86(4) . . . . ?
N3 C14 Li1 O2 91.8(8) . . . . ?
N4 C14 Li1 O2 -103.1(8) . . . . ?
C15 C14 Li1 O2 6(4) . . . . ?
N3 C14 Li1 N4 -165.2(5) . . . . ?
C15 C14 Li1 N4 109(4) . . . . ?
N3 C14 Li1 Li2 -117.7(4) . . . . ?
N4 C14 Li1 Li2 47.5(3) . . . . ?
C15 C14 Li1 Li2 157(4) . . . . ?
N3 C14 Li1 Li3 -82.3(7) . . . . ?
N4 C14 Li1 Li3 82.9(6) . . . . ?
C15 C14 Li1 Li3 -168(4) . . . . ?
Li3 O1 Li2 N4 -151.6(5) . . . . ?
Li1 O1 Li2 N4 -21.1(4) . . . . ?
Li3 O1 Li2 N4 175.6(6) 2_666 . . . ?
Li3 O1 Li2 N2 2.5(9) . . . . ?
Li1 O1 Li2 N2 132.9(5) . . . . ?
Li3 O1 Li2 N2 -30.3(4) 2_666 . . . ?
Li3 O1 Li2 Li3 32.8(8) . . . 2_666 ?
Li1 O1 Li2 Li3 163.2(4) . . . 2_666 ?
Li3 O1 Li2 N1 63.3(7) . . . . ?
Li1 O1 Li2 N1 -166.3(4) . . . . ?
Li3 O1 Li2 N1 30.5(3) 2_666 . . . ?
Li3 O1 Li2 Li1 -130.5(6) . . . . ?
Li3 O1 Li2 Li1 -163.2(4) 2_666 . . . ?
Li3 O1 Li2 C1 35.2(9) . . . . ?
Li1 O1 Li2 C1 165.7(6) . . . . ?
Li3 O1 Li2 C1 2.4(4) 2_666 . . . ?
C14 N4 Li2 O1 96.5(5) . . . . ?
C23 N4 Li2 O1 -108.9(5) . . . . ?
Li1 N4 Li2 O1 19.8(4) . . . . ?
C14 N4 Li2 N2 -40.2(10) . . . . ?
C23 N4 Li2 N2 114.4(9) . . . . ?
Li1 N4 Li2 N2 -116.8(9) . . . . ?
C14 N4 Li2 Li3 106.8(16) . . . 2_666 ?
C23 N4 Li2 Li3 -98.6(16) . . . 2_666 ?
Li1 N4 Li2 Li3 30.1(16) . . . 2_666 ?
C14 N4 Li2 N1 -141.8(6) . . . . ?
C23 N4 Li2 N1 12.8(8) . . . . ?
Li1 N4 Li2 N1 141.5(7) . . . . ?
C14 N4 Li2 Li1 76.7(4) . . . . ?
C23 N4 Li2 Li1 -128.7(4) . . . . ?
C14 N4 Li2 C1 -92.8(8) . . . . ?
C23 N4 Li2 C1 61.8(8) . . . . ?
Li1 N4 Li2 C1 -169.5(8) . . . . ?
C1 N2 Li2 O1 117.1(5) . . . . ?
C10 N2 Li2 O1 -93.9(6) . . . . ?
Li3 N2 Li2 O1 30.2(4) 2_666 . . . ?
C1 N2 Li2 N4 -106.5(9) . . . . ?
C10 N2 Li2 N4 42.5(11) . . . . ?
Li3 N2 Li2 N4 166.6(10) 2_666 . . . ?
C1 N2 Li2 Li3 86.9(4) . . . 2_666 ?
C10 N2 Li2 Li3 -124.1(6) . . . 2_666 ?
C1 N2 Li2 N1 24.7(3) . . . . ?
C10 N2 Li2 N1 173.7(5) . . . . ?
Li3 N2 Li2 N1 -62.3(3) 2_666 . . . ?
C1 N2 Li2 Li1 167.3(6) . . . . ?
C10 N2 Li2 Li1 -43.6(8) . . . . ?
Li3 N2 Li2 Li1 80.4(6) 2_666 . . . ?
C10 N2 Li2 C1 149.0(6) . . . . ?
Li3 N2 Li2 C1 -86.9(4) 2_666 . . . ?
C1 N1 Li2 O1 -126.9(4) . . . . ?
C6 N1 Li2 O1 94.4(6) . . . . ?
Li3 N1 Li2 O1 -32.3(4) 2_666 . . . ?
C1 N1 Li2 N4 110.1(7) . . . . ?
C6 N1 Li2 N4 -28.7(10) . . . . ?
Li3 N1 Li2 N4 -155.4(7) 2_666 . . . ?
C1 N1 Li2 N2 -25.5(3) . . . . ?
C6 N1 Li2 N2 -164.2(6) . . . . ?
Li3 N1 Li2 N2 69.1(3) 2_666 . . . ?
C1 N1 Li2 Li3 -94.6(4) . . . 2_666 ?
C6 N1 Li2 Li3 126.7(6) . . . 2_666 ?
C1 N1 Li2 Li1 -147.3(9) . . . . ?
C6 N1 Li2 Li1 74.0(11) . . . . ?
Li3 N1 Li2 Li1 -52.8(9) 2_666 . . . ?
C6 N1 Li2 C1 -138.7(7) . . . . ?
Li3 N1 Li2 C1 94.6(4) 2_666 . . . ?
O2' Li1 Li2 O1 -61.7(19) . . . . ?
N3 Li1 Li2 O1 145.4(5) . . . . ?
O2 Li1 Li2 O1 -66.1(12) . . . . ?
N4 Li1 Li2 O1 -155.0(5) . . . . ?
C14 Li1 Li2 O1 173.7(4) . . . . ?
Li3 Li1 Li2 O1 15.9(2) . . . . ?
O2' Li1 Li2 N4 93.3(19) . . . . ?
O1 Li1 Li2 N4 155.0(5) . . . . ?
N3 Li1 Li2 N4 -59.6(3) . . . . ?
O2 Li1 Li2 N4 89.0(12) . . . . ?
C14 Li1 Li2 N4 -31.3(2) . . . . ?
Li3 Li1 Li2 N4 170.9(4) . . . . ?
O2' Li1 Li2 N2 -134.6(18) . . . . ?
O1 Li1 Li2 N2 -72.8(6) . . . . ?
N3 Li1 Li2 N2 72.5(6) . . . . ?
O2 Li1 Li2 N2 -138.9(11) . . . . ?
N4 Li1 Li2 N2 132.1(7) . . . . ?
C14 Li1 Li2 N2 100.9(6) . . . . ?
Li3 Li1 Li2 N2 -56.9(6) . . . . ?
O2' Li1 Li2 Li3 -76(2) . . . 2_666 ?
O1 Li1 Li2 Li3 -14.4(4) . . . 2_666 ?
N3 Li1 Li2 Li3 131.0(5) . . . 2_666 ?
O2 Li1 Li2 Li3 -80.5(13) . . . 2_666 ?
N4 Li1 Li2 Li3 -169.4(6) . . . 2_666 ?
C14 Li1 Li2 Li3 159.3(5) . . . 2_666 ?
Li3 Li1 Li2 Li3 1.5(5) . . . 2_666 ?
O2' Li1 Li2 N1 -35(2) . . . . ?
O1 Li1 Li2 N1 26.3(8) . . . . ?
N3 Li1 Li2 N1 171.7(8) . . . . ?
O2 Li1 Li2 N1 -39.8(17) . . . . ?
N4 Li1 Li2 N1 -128.7(10) . . . . ?
C14 Li1 Li2 N1 -160.0(9) . . . . ?
Li3 Li1 Li2 N1 42.2(9) . . . . ?
O2' Li1 Li2 C1 -111(2) . . . . ?
O1 Li1 Li2 C1 -48.9(16) . . . . ?
N3 Li1 Li2 C1 96.4(16) . . . . ?
O2 Li1 Li2 C1 -115.0(18) . . . . ?
N4 Li1 Li2 C1 156.0(17) . . . . ?
C14 Li1 Li2 C1 124.8(16) . . . . ?
Li3 Li1 Li2 C1 -33.0(16) . . . . ?
N1 C1 Li2 O1 62.1(5) . . . . ?
N2 C1 Li2 O1 -74.7(5) . . . . ?
C2 C1 Li2 O1 -177.3(6) . . . . ?
Li3 C1 Li2 O1 -2.3(4) 2_666 . . . ?
N1 C1 Li2 N4 -107.8(8) . . . . ?
N2 C1 Li2 N4 115.4(8) . . . . ?
C2 C1 Li2 N4 12.8(12) . . . . ?
Li3 C1 Li2 N4 -172.2(9) 2_666 . . . ?
N1 C1 Li2 N2 136.8(5) . . . . ?
C2 C1 Li2 N2 -102.5(8) . . . . ?
Li3 C1 Li2 N2 72.4(4) 2_666 . . . ?
N1 C1 Li2 Li3 64.4(4) . . . 2_666 ?
N2 C1 Li2 Li3 -72.4(4) . . . 2_666 ?
C2 C1 Li2 Li3 -175.0(7) . . . 2_666 ?
N2 C1 Li2 N1 -136.8(5) . . . . ?
C2 C1 Li2 N1 120.6(8) . . . . ?
Li3 C1 Li2 N1 -64.4(4) 2_666 . . . ?
N1 C1 Li2 Li1 103.2(17) . . . . ?
N2 C1 Li2 Li1 -33.6(16) . . . . ?
C2 C1 Li2 Li1 -136.2(15) . . . . ?
Li3 C1 Li2 Li1 38.8(16) 2_666 . . . ?
Li1 O1 Li3 N1 6.3(11) . . . 2_666 ?
Li2 O1 Li3 N1 120.7(8) . . . 2_666 ?
Li3 O1 Li3 N1 152.3(11) 2_666 . . 2_666 ?
Li1 O1 Li3 O1 -146.0(4) . . . 2_666 ?
Li2 O1 Li3 O1 -31.6(8) . . . 2_666 ?
Li3 O1 Li3 O1 0.0 2_666 . . 2_666 ?
Li1 O1 Li3 N2 100.1(6) . . . 2_666 ?
Li2 O1 Li3 N2 -145.5(6) . . . 2_666 ?
Li3 O1 Li3 N2 -113.9(7) 2_666 . . 2_666 ?
Li1 O1 Li3 Li2 178.6(9) . . . 2_666 ?
Li2 O1 Li3 Li2 -67.0(13) . . . 2_666 ?
Li3 O1 Li3 Li2 -35.4(8) 2_666 . . 2_666 ?
Li1 O1 Li3 C1 58.3(8) . . . 2_666 ?
Li2 O1 Li3 C1 172.7(6) . . . 2_666 ?
Li3 O1 Li3 C1 -155.7(9) 2_666 . . 2_666 ?
Li1 O1 Li3 Li3 -146.0(4) . . . 2_666 ?
Li2 O1 Li3 Li3 -31.6(8) . . . 2_666 ?
Li2 O1 Li3 Li1 114.4(8) . . . . ?
Li3 O1 Li3 Li1 146.0(4) 2_666 . . . ?
O2' Li1 Li3 O1 128.6(11) . . . . ?
N3 Li1 Li3 O1 -105.8(7) . . . . ?
O2 Li1 Li3 O1 121.4(8) . . . . ?
N4 Li1 Li3 O1 -20.3(5) . . . . ?
C14 Li1 Li3 O1 -63.8(7) . . . . ?
Li2 Li1 Li3 O1 -29.2(4) . . . . ?
O2' Li1 Li3 N1 -47.4(10) . . . 2_666 ?
O1 Li1 Li3 N1 -175.9(7) . . . 2_666 ?
N3 Li1 Li3 N1 78.3(6) . . . 2_666 ?
O2 Li1 Li3 N1 -54.6(8) . . . 2_666 ?
N4 Li1 Li3 N1 163.8(5) . . . 2_666 ?
C14 Li1 Li3 N1 120.3(6) . . . 2_666 ?
Li2 Li1 Li3 N1 154.9(5) . . . 2_666 ?
O2' Li1 Li3 O1 170.4(10) . . . 2_666 ?
O1 Li1 Li3 O1 41.9(5) . . . 2_666 ?
N3 Li1 Li3 O1 -63.9(7) . . . 2_666 ?
O2 Li1 Li3 O1 163.2(7) . . . 2_666 ?
N4 Li1 Li3 O1 21.6(8) . . . 2_666 ?
C14 Li1 Li3 O1 -21.9(9) . . . 2_666 ?
Li2 Li1 Li3 O1 12.6(5) . . . 2_666 ?
O2' Li1 Li3 N2 28.9(11) . . . 2_666 ?
O1 Li1 Li3 N2 -99.6(7) . . . 2_666 ?
N3 Li1 Li3 N2 154.6(5) . . . 2_666 ?
O2 Li1 Li3 N2 21.8(8) . . . 2_666 ?
N4 Li1 Li3 N2 -119.9(5) . . . 2_666 ?
C14 Li1 Li3 N2 -163.4(5) . . . 2_666 ?
Li2 Li1 Li3 N2 -128.8(5) . . . 2_666 ?
O2' Li1 Li3 Li2 108(12) . . . 2_666 ?
O1 Li1 Li3 Li2 -20(12) . . . 2_666 ?
N3 Li1 Li3 Li2 -126(12) . . . 2_666 ?
O2 Li1 Li3 Li2 101(12) . . . 2_666 ?
N4 Li1 Li3 Li2 -41(12) . . . 2_666 ?
C14 Li1 Li3 Li2 -84(12) . . . 2_666 ?
Li2 Li1 Li3 Li2 -50(12) . . . 2_666 ?
O2' Li1 Li3 C1 -9.9(10) . . . 2_666 ?
O1 Li1 Li3 C1 -138.5(7) . . . 2_666 ?
N3 Li1 Li3 C1 115.7(5) . . . 2_666 ?
O2 Li1 Li3 C1 -17.1(8) . . . 2_666 ?
N4 Li1 Li3 C1 -158.8(5) . . . 2_666 ?
C14 Li1 Li3 C1 157.8(6) . . . 2_666 ?
Li2 Li1 Li3 C1 -167.7(5) . . . 2_666 ?
O2' Li1 Li3 Li3 156.3(10) . . . 2_666 ?
O1 Li1 Li3 Li3 27.8(4) . . . 2_666 ?
N3 Li1 Li3 Li3 -78.0(6) . . . 2_666 ?
O2 Li1 Li3 Li3 149.2(8) . . . 2_666 ?
N4 Li1 Li3 Li3 7.5(7) . . . 2_666 ?
C14 Li1 Li3 Li3 -36.0(8) . . . 2_666 ?
Li2 Li1 Li3 Li3 -1.4(5) . . . 2_666 ?
